data_4112048
loop_
_publ_author_name
'Volker Raab'
'Ekaterina Gauchenova'
'Alexei Merkoulov'
'Klaus Harms'
'J\"org Sundermeyer'
'Borislav Kova\<cevi\'c'
'Zvonimir B. Maksi\'c'

_publ_contact_author 'Harms, Klaus.'
_publ_contact_author_email harms@chemie.uni-marburg.de
_publ_section_title
;
 1,8-Bis(hexamethyltriaminophosphazenyl)naphthalene, HMPN: A Superbasic
 Bisphosphazene "Proton Sponge"
;
_journal_name_full 'Journal of the American Chemical Society'
_journal_page_first 15738
_journal_page_last 15743
_journal_paper_doi 10.1021/ja052647v
_journal_volume 127
_journal_year 2005
_chemical_compound_source 'synthesis as described'
_chemical_formula_moiety 'C22 H43 N8 P2, F6 P'
_chemical_formula_sum 'C22 H43 F6 N8 P3'
_chemical_formula_weight 626.55
_chemical_name_systematic
;
 ?
;
_space_group_IT_number 15
_symmetry_cell_setting monoclinic
_symmetry_Int_Tables_number 15
_symmetry_space_group_name_Hall '-C 2yc'
_symmetry_space_group_name_H-M 'C 1 2/c 1'
_atom_sites_solution_hydrogens geom
_atom_sites_solution_primary direct
_atom_sites_solution_secondary difmap
_audit_creation_date 2005-03-07T15:46:49-00:00
_audit_creation_method 'WinGX routine CIF_UPDATE'
_cell_angle_alpha 90
_cell_angle_beta 104.096(4)
_cell_angle_gamma 90
_cell_formula_units_Z 8
_cell_length_a 29.5851(17)
_cell_length_b 8.2464(3)
_cell_length_c 25.6284(13)
_cell_measurement_reflns_used 0
_cell_measurement_temperature 193(2)
_cell_measurement_theta_max 0
_cell_measurement_theta_min 0
_cell_measurement_wavelength 0.71073
_cell_volume 6064.3(5)
_computing_molecular_graphics 'Ortep-3 for Windows (Farrugia, 1997)'
_computing_publication_material 'WinGX publication routines (Farrugia, 1999)'
_computing_structure_refinement 'SHELXL-97 (Sheldrick, 1997)'
_computing_structure_solution 'SHELXS-97 (Sheldrick, 1997)'
_diffrn_ambient_temperature 193(2)
_diffrn_measured_fraction_theta_full 0.997
_diffrn_measured_fraction_theta_max 0.997
_diffrn_measurement_device_type 'STOE IPDS-2'
_diffrn_measurement_method 'area detector, omega'
_diffrn_radiation_monochromator graphite
_diffrn_radiation_probe x-ray
_diffrn_radiation_type MoK\a
_diffrn_radiation_wavelength 0.71069
_diffrn_reflns_av_R_equivalents 0.0548
_diffrn_reflns_av_unetI/netI 0.0433
_diffrn_reflns_limit_h_max 34
_diffrn_reflns_limit_h_min -34
_diffrn_reflns_limit_k_max 9
_diffrn_reflns_limit_k_min -9
_diffrn_reflns_limit_l_max 29
_diffrn_reflns_limit_l_min -30
_diffrn_reflns_number 30825
_diffrn_reflns_theta_full 24.89
_diffrn_reflns_theta_max 24.89
_diffrn_reflns_theta_min 1.42
_diffrn_standards_decay_% 0
_diffrn_standards_number 0
_exptl_absorpt_coefficient_mu 0.261
_exptl_absorpt_correction_T_max 0.9883
_exptl_absorpt_correction_T_min 0.9257
_exptl_absorpt_correction_type multi-scan
_exptl_absorpt_process_details
;
        [c.f. r.h. blessing, acta cryst. (1995), a51, 33-38]
;
_exptl_crystal_colour colourless
_exptl_crystal_density_diffrn 1.373
_exptl_crystal_description needle
_exptl_crystal_F_000 2640
_exptl_crystal_size_max 0.37
_exptl_crystal_size_mid 0.1
_exptl_crystal_size_min 0.05
_refine_diff_density_max 0.281
_refine_diff_density_min -0.235
_refine_diff_density_rms 0.038
_refine_ls_extinction_method none
_refine_ls_goodness_of_fit_ref 0.939
_refine_ls_hydrogen_treatment mixed
_refine_ls_matrix_type full
_refine_ls_number_parameters 423
_refine_ls_number_reflns 5262
_refine_ls_number_restraints 0
_refine_ls_restrained_S_all 0.939
_refine_ls_R_factor_all 0.0709
_refine_ls_R_factor_gt 0.0403
_refine_ls_shift/su_max 0
_refine_ls_shift/su_mean 0
_refine_ls_structure_factor_coef Fsqd
_refine_ls_weighting_details 'calc w=1/[\s^2^(Fo^2^)+(0.0574P)^2^+0.0000P] where P=(Fo^2^+2Fc^2^)/3'
_refine_ls_weighting_scheme calc
_refine_ls_wR_factor_gt 0.0907
_refine_ls_wR_factor_ref 0.0996
_reflns_number_gt 3534
_reflns_number_total 5262
_reflns_threshold_expression >2sigma(I)
_cod_data_source_file ja052647vrom20050517_091437.cif
_cod_data_source_block cmpd4
_cod_original_sg_symbol_H-M 'C 2/c'
_cod_database_code 4112048

loop_
_symmetry_equiv_pos_as_xyz
'x, y, z'
'-x, y, -z+1/2'
'x+1/2, y+1/2, z'
'-x+1/2, y+1/2, -z+1/2'
'-x, -y, -z'
'x, -y, z-1/2'
'-x+1/2, -y+1/2, -z'
'x+1/2, -y+1/2, z-1/2'

loop_
_atom_site_label
_atom_site_type_symbol
_atom_site_fract_x
_atom_site_fract_y
_atom_site_fract_z
_atom_site_U_iso_or_equiv
_atom_site_adp_type
_atom_site_occupancy
_atom_site_symmetry_multiplicity
_atom_site_calc_flag
_atom_site_refinement_flags
_atom_site_disorder_assembly
_atom_site_disorder_group
C1 C 0.18021(7) 0.7233(3) 0.18253(9) 0.0336(5) Uani 1 1 d . . .
C2 C 0.18448(9) 0.8507(3) 0.21820(10) 0.0506(7) Uani 1 1 d . . .
H2 H 0.1585 0.8809 0.2316 0.061 Uiso 1 1 calc R . .
C3 C 0.22634(11) 0.9367(4) 0.23505(12) 0.0644(8) Uani 1 1 d . . .
H3 H 0.2283 1.0227 0.2602 0.077 Uiso 1 1 calc R . .
C4 C 0.26376(10) 0.8994(3) 0.21628(11) 0.0546(7) Uani 1 1 d . . .
H4 H 0.2922 0.9564 0.2293 0.066 Uiso 1 1 calc R . .
C5 C 0.26112(8) 0.7763(3) 0.17733(9) 0.0411(6) Uani 1 1 d . . .
C6 C 0.30017(8) 0.7379(3) 0.15708(11) 0.0504(7) Uani 1 1 d . . .
H6 H 0.3283 0.7975 0.1692 0.061 Uiso 1 1 calc R . .
C7 C 0.29820(9) 0.6184(4) 0.12085(11) 0.0553(7) Uani 1 1 d . . .
H7 H 0.3251 0.5925 0.1084 0.066 Uiso 1 1 calc R . .
C8 C 0.25673(8) 0.5319(3) 0.10139(11) 0.0491(6) Uani 1 1 d . . .
H8 H 0.2558 0.4485 0.0756 0.059 Uiso 1 1 calc R . .
C9 C 0.21739(8) 0.5656(3) 0.11888(9) 0.0349(5) Uani 1 1 d . . .
C10 C 0.21857(7) 0.6869(2) 0.15900(8) 0.0310(5) Uani 1 1 d . . .
C12 C 0.00447(10) 0.5838(4) 0.14049(15) 0.0771(10) Uani 1 1 d . . .
H12A H -0.0129 0.6779 0.1485 0.116 Uiso 1 1 calc R . .
H12B H 0.006 0.5011 0.1683 0.116 Uiso 1 1 calc R . .
H12C H -0.0113 0.5389 0.1054 0.116 Uiso 1 1 calc R . .
C13 C 0.05317(10) 0.7485(4) 0.09636(12) 0.0672(9) Uani 1 1 d . . .
H13A H 0.0353 0.7046 0.062 0.101 Uiso 1 1 calc R . .
H13B H 0.0856 0.7659 0.0947 0.101 Uiso 1 1 calc R . .
H13C H 0.0395 0.8519 0.1035 0.101 Uiso 1 1 calc R . .
C15 C 0.11725(10) 0.2886(3) 0.19558(11) 0.0551(7) Uani 1 1 d . . .
H15A H 0.1347 0.2219 0.2254 0.083 Uiso 1 1 calc R . .
H15B H 0.1384 0.3286 0.1744 0.083 Uiso 1 1 calc R . .
H15C H 0.0927 0.2231 0.1726 0.083 Uiso 1 1 calc R . .
C16 C 0.06442(11) 0.3707(4) 0.24908(12) 0.0620(8) Uani 1 1 d . . .
H16A H 0.0403 0.3012 0.227 0.093 Uiso 1 1 calc R . .
H16B H 0.0497 0.465 0.2614 0.093 Uiso 1 1 calc R . .
H16C H 0.0818 0.3093 0.2803 0.093 Uiso 1 1 calc R . .
C18 C 0.11576(12) 0.7024(4) 0.29620(11) 0.0731(9) Uani 1 1 d . . .
H18A H 0.1369 0.7949 0.3062 0.11 Uiso 1 1 calc R . .
H18B H 0.1339 0.602 0.2992 0.11 Uiso 1 1 calc R . .
H18C H 0.0947 0.6971 0.3204 0.11 Uiso 1 1 calc R . .
C19 C 0.06254(12) 0.8758(4) 0.23133(14) 0.0725(9) Uani 1 1 d . . .
H19A H 0.0411 0.8815 0.255 0.109 Uiso 1 1 calc R . .
H19B H 0.0448 0.8817 0.1937 0.109 Uiso 1 1 calc R . .
H19C H 0.0845 0.9666 0.2392 0.109 Uiso 1 1 calc R . .
C21 C 0.13239(13) 0.3728(5) -0.05977(11) 0.0818(10) Uani 1 1 d . . .
H21A H 0.1079 0.4475 -0.0782 0.123 Uiso 1 1 calc R . .
H21B H 0.1183 0.27 -0.0529 0.123 Uiso 1 1 calc R . .
H21C H 0.1542 0.3531 -0.0824 0.123 Uiso 1 1 calc R . .
C22 C 0.17537(10) 0.6078(3) -0.01389(12) 0.0603(8) Uani 1 1 d . . .
H22A H 0.2001 0.6018 -0.0333 0.091 Uiso 1 1 calc R . .
H22B H 0.1879 0.6547 0.0218 0.091 Uiso 1 1 calc R . .
H22C H 0.1499 0.6761 -0.034 0.091 Uiso 1 1 calc R . .
C24 C 0.20457(14) 0.1019(4) 0.01685(15) 0.0889(11) Uani 1 1 d . . .
H24A H 0.2378 0.0767 0.0221 0.133 Uiso 1 1 calc R . .
H24B H 0.1932 0.1557 -0.018 0.133 Uiso 1 1 calc R . .
H24C H 0.1871 0.0014 0.0176 0.133 Uiso 1 1 calc R . .
C25 C 0.22046(12) 0.1510(4) 0.11428(12) 0.0732(9) Uani 1 1 d . . .
H25A H 0.2069 0.0463 0.1203 0.11 Uiso 1 1 calc R . .
H25B H 0.2153 0.2296 0.1409 0.11 Uiso 1 1 calc R . .
H25C H 0.254 0.138 0.1178 0.11 Uiso 1 1 calc R . .
C27 C 0.10059(13) 0.1166(4) 0.06233(13) 0.0754(10) Uani 1 1 d . . .
H27A H 0.0796 0.1214 0.0865 0.113 Uiso 1 1 calc R . .
H27B H 0.1302 0.0675 0.0812 0.113 Uiso 1 1 calc R . .
H27C H 0.0863 0.051 0.0307 0.113 Uiso 1 1 calc R . .
C28 C 0.06698(11) 0.3778(5) 0.02640(16) 0.0872(11) Uani 1 1 d . . .
H28A H 0.0461 0.3224 -0.0039 0.131 Uiso 1 1 calc R . .
H28B H 0.0751 0.4848 0.0148 0.131 Uiso 1 1 calc R . .
H28C H 0.0513 0.3905 0.0557 0.131 Uiso 1 1 calc R . .
F1 F -0.0036(2) 0.1593(8) 0.1259(3) 0.1061(19) Uani 0.724(8) 1 d P A 1
F2 F -0.0351(2) -0.0175(10) 0.0629(3) 0.129(3) Uani 0.724(8) 1 d P A 1
F3 F -0.10603(18) 0.0659(8) 0.0644(3) 0.0885(19) Uani 0.724(8) 1 d P A 1
F4 F -0.0760(2) 0.2479(9) 0.1252(2) 0.113(3) Uani 0.724(8) 1 d P A 1
F5 F -0.05426(19) 0.2399(6) 0.05082(17) 0.1068(17) Uani 0.724(8) 1 d P A 1
F6 F -0.0558(3) -0.0126(9) 0.1396(3) 0.155(3) Uani 0.724(8) 1 d P A 1
F1A F -0.0873(4) 0.076(3) 0.1428(5) 0.150(6) Uani 0.276(8) 1 d P A 2
F2A F -0.0168(6) 0.132(3) 0.1515(9) 0.144(7) Uani 0.276(8) 1 d P A 2
F3A F -0.0252(7) 0.142(5) 0.0670(10) 0.247(12) Uani 0.276(8) 1 d P A 2
F4A F -0.0996(7) 0.094(3) 0.0521(7) 0.152(10) Uani 0.276(8) 1 d P A 2
F5A F -0.0703(6) 0.2834(16) 0.1064(11) 0.176(13) Uani 0.276(8) 1 d P A 2
F6A F -0.0467(4) -0.0672(15) 0.1020(15) 0.162(11) Uani 0.276(8) 1 d P A 2
N1 N 0.14018(6) 0.6281(2) 0.16769(8) 0.0394(5) Uani 1 1 d . . .
N2 N 0.17465(7) 0.4839(2) 0.09739(8) 0.0370(5) Uani 1 1 d . . .
N3 N 0.05184(7) 0.6340(3) 0.13944(8) 0.0484(5) Uani 1 1 d . . .
N4 N 0.09640(7) 0.4254(2) 0.21696(8) 0.0428(5) Uani 1 1 d . . .
N5 N 0.08834(7) 0.7224(3) 0.24050(8) 0.0496(5) Uani 1 1 d . . .
N6 N 0.15769(8) 0.4448(3) -0.00824(8) 0.0519(6) Uani 1 1 d . . .
N7 N 0.19820(8) 0.2096(3) 0.05994(9) 0.0525(6) Uani 1 1 d . . .
N8 N 0.10912(8) 0.2823(3) 0.04506(9) 0.0526(6) Uani 1 1 d . . .
P1 P 0.09584(2) 0.60741(7) 0.19134(2) 0.03680(16) Uani 1 1 d . . .
P2 P 0.16038(2) 0.35599(7) 0.04904(2) 0.03754(16) Uani 1 1 d . . .
P3 P -0.05559(2) 0.11353(9) 0.09688(3) 0.0551(2) Uani 1 1 d . . .
H1 H 0.1539(12) 0.521(4) 0.1141(13) 0.083(11) Uiso 1 1 d . . .

loop_
_atom_site_aniso_label
_atom_site_aniso_U_11
_atom_site_aniso_U_22
_atom_site_aniso_U_33
_atom_site_aniso_U_23
_atom_site_aniso_U_13
_atom_site_aniso_U_12
C1 0.0365(12) 0.0327(12) 0.0288(11) -0.0002(10) 0.0022(9) -0.0012(10)
C2 0.0509(15) 0.0493(15) 0.0512(15) -0.0199(13) 0.0116(12) -0.0043(12)
C3 0.065(2) 0.0574(18) 0.0638(19) -0.0278(15) 0.0021(16) -0.0104(15)
C4 0.0482(16) 0.0457(15) 0.0582(17) -0.0045(13) -0.0098(13) -0.0162(13)
C5 0.0387(13) 0.0385(13) 0.0390(14) 0.0120(11) -0.0040(10) -0.0060(10)
C6 0.0310(13) 0.0581(17) 0.0586(17) 0.0171(14) 0.0040(12) -0.0104(12)
C7 0.0367(14) 0.073(2) 0.0609(18) 0.0095(16) 0.0199(12) -0.0020(13)
C8 0.0427(15) 0.0584(17) 0.0515(16) -0.0035(13) 0.0220(12) -0.0014(12)
C9 0.0341(12) 0.0391(13) 0.0322(12) 0.0032(10) 0.0093(10) -0.0016(10)
C10 0.0327(12) 0.0276(11) 0.0298(12) 0.0065(9) 0.0020(9) 0.0003(9)
C12 0.0357(15) 0.101(3) 0.092(2) 0.025(2) 0.0096(15) 0.0000(16)
C13 0.0596(18) 0.075(2) 0.0659(19) 0.0295(16) 0.0133(15) 0.0147(16)
C15 0.0720(18) 0.0405(14) 0.0579(17) -0.0006(13) 0.0258(14) 0.0037(13)
C16 0.0681(18) 0.0624(19) 0.0652(19) 0.0164(15) 0.0348(15) 0.0026(15)
C18 0.101(3) 0.076(2) 0.0460(18) -0.0088(16) 0.0263(17) 0.0106(19)
C19 0.078(2) 0.0571(19) 0.092(2) -0.0062(17) 0.0385(18) 0.0228(16)
C21 0.107(3) 0.095(3) 0.0364(16) -0.0090(17) 0.0042(16) -0.004(2)
C22 0.0624(17) 0.0583(18) 0.0590(18) 0.0224(14) 0.0121(14) 0.0061(14)
C24 0.105(3) 0.076(2) 0.085(2) -0.0291(19) 0.022(2) 0.031(2)
C25 0.088(2) 0.0612(19) 0.067(2) 0.0213(16) 0.0136(17) 0.0204(17)
C27 0.101(3) 0.066(2) 0.064(2) -0.0170(16) 0.0296(18) -0.0359(19)
C28 0.0503(19) 0.093(3) 0.109(3) -0.015(2) 0.0014(18) -0.0066(18)
F1 0.061(3) 0.105(3) 0.129(5) -0.020(3) -0.020(3) -0.0045(19)
F2 0.095(4) 0.152(6) 0.124(4) -0.062(4) -0.002(3) 0.070(4)
F3 0.047(2) 0.077(2) 0.138(5) -0.021(3) 0.016(3) -0.0101(17)
F4 0.133(4) 0.139(7) 0.072(2) -0.044(3) 0.034(2) 0.039(4)
F5 0.108(3) 0.125(3) 0.090(3) 0.047(2) 0.031(2) 0.002(2)
F6 0.196(8) 0.132(5) 0.138(4) 0.092(4) 0.043(4) 0.008(5)
F1A 0.088(7) 0.239(19) 0.134(10) 0.032(10) 0.051(7) 0.017(9)
F2A 0.079(11) 0.184(16) 0.134(14) 0.009(11) -0.045(8) 0.014(10)
F3A 0.151(17) 0.40(4) 0.25(2) 0.13(3) 0.161(19) 0.03(2)
F4A 0.150(17) 0.19(2) 0.066(7) -0.071(10) -0.063(9) 0.080(14)
F5A 0.129(13) 0.031(5) 0.29(3) -0.020(10) -0.099(15) 0.022(6)
F6A 0.071(7) 0.051(6) 0.33(3) -0.068(13) -0.008(12) 0.018(4)
N1 0.0352(10) 0.0424(11) 0.0436(11) -0.0150(9) 0.0154(8) -0.0081(9)
N2 0.0341(11) 0.0417(11) 0.0379(11) -0.0116(9) 0.0141(9) -0.0050(9)
N3 0.0351(11) 0.0567(13) 0.0533(13) 0.0147(11) 0.0105(9) 0.0038(10)
N4 0.0469(12) 0.0417(12) 0.0441(12) 0.0052(9) 0.0189(9) 0.0060(9)
N5 0.0575(13) 0.0502(13) 0.0473(13) -0.0020(10) 0.0244(11) 0.0152(10)
N6 0.0707(15) 0.0510(13) 0.0328(12) -0.0013(10) 0.0102(10) -0.0039(11)
N7 0.0679(15) 0.0419(12) 0.0479(13) -0.0059(10) 0.0145(11) 0.0126(11)
N8 0.0512(13) 0.0501(13) 0.0553(14) -0.0135(11) 0.0104(10) -0.0119(11)
P1 0.0359(3) 0.0390(3) 0.0378(3) 0.0007(3) 0.0133(2) 0.0047(3)
P2 0.0442(3) 0.0359(3) 0.0337(3) -0.0045(3) 0.0118(3) 0.0010(3)
P3 0.0479(4) 0.0507(4) 0.0628(5) -0.0019(4) 0.0061(3) 0.0053(3)

loop_
_atom_type_symbol
_atom_type_description
_atom_type_scat_dispersion_real
_atom_type_scat_dispersion_imag
_atom_type_scat_source
C C 0.0033 0.0016 'International Tables Vol C Tables 4.2.6.8 and 6.1.1.4'
H H 0 0 'International Tables Vol C Tables 4.2.6.8 and 6.1.1.4'
F F 0.0171 0.0103 'International Tables Vol C Tables 4.2.6.8 and 6.1.1.4'
N N 0.0061 0.0033 'International Tables Vol C Tables 4.2.6.8 and 6.1.1.4'
P P 0.1023 0.0942 'International Tables Vol C Tables 4.2.6.8 and 6.1.1.4'

loop_
_geom_angle_atom_site_label_1
_geom_angle_atom_site_label_2
_geom_angle_atom_site_label_3
_geom_angle
C2 C1 N1 123.0(2)
C2 C1 C10 118.8(2)
N1 C1 C10 118.15(19)
C1 C2 C3 121.4(3)
C1 C2 H2 119.3
C3 C2 H2 119.3
C4 C3 C2 121.1(3)
C4 C3 H3 119.4
C2 C3 H3 119.4
C3 C4 C5 120.5(2)
C3 C4 H4 119.7
C5 C4 H4 119.7
C6 C5 C4 120.7(2)
C6 C5 C10 119.7(2)
C4 C5 C10 119.6(2)
C7 C6 C5 121.0(2)
C7 C6 H6 119.5
C5 C6 H6 119.5
C6 C7 C8 120.3(2)
C6 C7 H7 119.8
C8 C7 H7 119.8
C9 C8 C7 121.3(3)
C9 C8 H8 119.4
C7 C8 H8 119.4
C8 C9 N2 121.5(2)
C8 C9 C10 120.1(2)
N2 C9 C10 118.32(19)
C9 C10 C5 117.4(2)
C9 C10 C1 124.29(19)
C5 C10 C1 118.3(2)
N3 C12 H12A 109.5
N3 C12 H12B 109.5
H12A C12 H12B 109.5
N3 C12 H12C 109.5
H12A C12 H12C 109.5
H12B C12 H12C 109.5
N3 C13 H13A 109.5
N3 C13 H13B 109.5
H13A C13 H13B 109.5
N3 C13 H13C 109.5
H13A C13 H13C 109.5
H13B C13 H13C 109.5
N4 C15 H15A 109.5
N4 C15 H15B 109.5
H15A C15 H15B 109.5
N4 C15 H15C 109.5
H15A C15 H15C 109.5
H15B C15 H15C 109.5
N4 C16 H16A 109.5
N4 C16 H16B 109.5
H16A C16 H16B 109.5
N4 C16 H16C 109.5
H16A C16 H16C 109.5
H16B C16 H16C 109.5
N5 C18 H18A 109.5
N5 C18 H18B 109.5
H18A C18 H18B 109.5
N5 C18 H18C 109.5
H18A C18 H18C 109.5
H18B C18 H18C 109.5
N5 C19 H19A 109.5
N5 C19 H19B 109.5
H19A C19 H19B 109.5
N5 C19 H19C 109.5
H19A C19 H19C 109.5
H19B C19 H19C 109.5
N6 C21 H21A 109.5
N6 C21 H21B 109.5
H21A C21 H21B 109.5
N6 C21 H21C 109.5
H21A C21 H21C 109.5
H21B C21 H21C 109.5
N6 C22 H22A 109.5
N6 C22 H22B 109.5
H22A C22 H22B 109.5
N6 C22 H22C 109.5
H22A C22 H22C 109.5
H22B C22 H22C 109.5
N7 C24 H24A 109.5
N7 C24 H24B 109.5
H24A C24 H24B 109.5
N7 C24 H24C 109.5
H24A C24 H24C 109.5
H24B C24 H24C 109.5
N7 C25 H25A 109.5
N7 C25 H25B 109.5
H25A C25 H25B 109.5
N7 C25 H25C 109.5
H25A C25 H25C 109.5
H25B C25 H25C 109.5
N8 C27 H27A 109.5
N8 C27 H27B 109.5
H27A C27 H27B 109.5
N8 C27 H27C 109.5
H27A C27 H27C 109.5
H27B C27 H27C 109.5
N8 C28 H28A 109.5
N8 C28 H28B 109.5
H28A C28 H28B 109.5
N8 C28 H28C 109.5
H28A C28 H28C 109.5
H28B C28 H28C 109.5
C1 N1 P1 133.18(16)
C9 N2 P2 130.81(17)
C9 N2 H1 108(2)
P2 N2 H1 121(2)
C13 N3 C12 113.4(2)
C13 N3 P1 122.65(18)
C12 N3 P1 121.49(19)
C15 N4 C16 111.3(2)
C15 N4 P1 121.58(17)
C16 N4 P1 124.19(18)
C19 N5 C18 113.3(2)
C19 N5 P1 122.7(2)
C18 N5 P1 122.49(18)
C22 N6 C21 113.4(2)
C22 N6 P2 124.32(18)
C21 N6 P2 122.0(2)
C24 N7 C25 113.9(2)
C24 N7 P2 122.1(2)
C25 N7 P2 122.59(19)
C28 N8 C27 113.9(3)
C28 N8 P2 122.3(2)
C27 N8 P2 123.8(2)
N1 P1 N3 104.14(11)
N1 P1 N5 120.89(11)
N3 P1 N5 108.59(11)
N1 P1 N4 108.91(10)
N3 P1 N4 112.21(11)
N5 P1 N4 102.29(11)
N2 P2 N8 111.28(11)
N2 P2 N7 108.40(11)
N8 P2 N7 109.18(12)
N2 P2 N6 110.32(11)
N8 P2 N6 105.90(12)
N7 P2 N6 111.76(12)
F3A P3 F5A 101.1(17)
F3A P3 F6 131.2(12)
F5A P3 F6 118.1(11)
F3A P3 F6A 95.4(13)
F5A P3 F6A 162.6(16)
F6 P3 F6A 44.9(13)
F3A P3 F4A 99.0(14)
F5A P3 F4A 89.6(10)
F6 P3 F4A 108.6(10)
F6A P3 F4A 93.4(12)
F3A P3 F4 123.0(17)
F5A P3 F4 23.7(11)
F6 P3 F4 94.7(4)
F6A P3 F4 138.9(14)
F4A P3 F4 94.0(8)
F3A P3 F3 115.1(13)
F5A P3 F3 92.5(6)
F6 P3 F3 92.3(4)
F6A P3 F3 85.6(5)
F4A P3 F3 17.3(11)
F4 P3 F3 89.9(4)
F3A P3 F5 46.7(12)
F5A P3 F5 64.4(11)
F6 P3 F5 177.4(4)
F6A P3 F5 132.6(15)
F4A P3 F5 71.3(10)
F4 P3 F5 87.8(3)
F3 P3 F5 87.9(3)
F3A P3 F1 61.1(11)
F5A P3 F1 89.3(6)
F6 P3 F1 89.9(3)
F6A P3 F1 93.7(5)
F4A P3 F1 159.4(10)
F4 P3 F1 93.2(4)
F3 P3 F1 176.1(4)
F5 P3 F1 89.8(3)
F3A P3 F2A 92.7(11)
F5A P3 F2A 86.8(11)
F6 P3 F2A 63.7(8)
F6A P3 F2A 86.8(12)
F4A P3 F2A 168.2(11)
F4 P3 F2A 78.3(8)
F3 P3 F2A 151.7(9)
F5 P3 F2A 116.8(9)
F1 P3 F2A 31.9(7)
F3A P3 F2 53.7(14)
F5A P3 F2 151.8(12)
F6 P3 F2 90.0(4)
F6A P3 F2 45.6(12)
F4A P3 F2 83.4(8)
F4 P3 F2 175.2(4)
F3 P3 F2 88.8(4)
F5 P3 F2 87.5(4)
F1 P3 F2 88.0(3)
F2A P3 F2 104.9(8)
F3A P3 F1A 171.6(12)
F5A P3 F1A 80.1(11)
F6 P3 F1A 43.4(6)
F6A P3 F1A 82.8(12)
F4A P3 F1A 89.3(10)
F4 P3 F1A 57.0(7)
F3 P3 F1A 73.0(5)
F5 P3 F1A 138.9(7)
F1 P3 F1A 110.8(5)
F2A P3 F1A 79.0(9)
F2 P3 F1A 126.8(8)

loop_
_geom_bond_atom_site_label_1
_geom_bond_atom_site_label_2
_geom_bond_distance
C1 C2 1.378(3)
C1 N1 1.394(3)
C1 C10 1.441(3)
C2 C3 1.401(4)
C2 H2 0.95
C3 C4 1.346(4)
C3 H3 0.95
C4 C5 1.413(4)
C4 H4 0.95
C5 C6 1.413(4)
C5 C10 1.435(3)
C6 C7 1.346(4)
C6 H6 0.95
C7 C8 1.402(4)
C7 H7 0.95
C8 C9 1.373(3)
C8 H8 0.95
C9 N2 1.420(3)
C9 C10 1.429(3)
C12 N3 1.468(3)
C12 H12A 0.98
C12 H12B 0.98
C12 H12C 0.98
C13 N3 1.461(3)
C13 H13A 0.98
C13 H13B 0.98
C13 H13C 0.98
C15 N4 1.456(3)
C15 H15A 0.98
C15 H15B 0.98
C15 H15C 0.98
C16 N4 1.468(3)
C16 H16A 0.98
C16 H16B 0.98
C16 H16C 0.98
C18 N5 1.469(4)
C18 H18A 0.98
C18 H18B 0.98
C18 H18C 0.98
C19 N5 1.466(3)
C19 H19A 0.98
C19 H19B 0.98
C19 H19C 0.98
C21 N6 1.475(3)
C21 H21A 0.98
C21 H21B 0.98
C21 H21C 0.98
C22 N6 1.462(4)
C22 H22A 0.98
C22 H22B 0.98
C22 H22C 0.98
C24 N7 1.464(4)
C24 H24A 0.98
C24 H24B 0.98
C24 H24C 0.98
C25 N7 1.470(3)
C25 H25A 0.98
C25 H25B 0.98
C25 H25C 0.98
C27 N8 1.477(4)
C27 H27A 0.98
C27 H27B 0.98
C27 H27C 0.98
C28 N8 1.453(4)
C28 H28A 0.98
C28 H28B 0.98
C28 H28C 0.98
F1 P3 1.583(6)
F2 P3 1.597(4)
F3 P3 1.571(5)
F4 P3 1.528(4)
F5 P3 1.582(3)
F6 P3 1.511(4)
F1A P3 1.702(11)
F2A P3 1.586(17)
F3A P3 1.336(10)
F4A P3 1.521(15)
F5A P3 1.504(14)
F6A P3 1.514(13)
N1 P1 1.5827(19)
N2 P2 1.604(2)
N2 H1 0.88(3)
N3 P1 1.633(2)
N4 P1 1.637(2)
N5 P1 1.635(2)
N6 P2 1.625(2)
N7 P2 1.623(2)
N8 P2 1.614(2)

loop_
_geom_hbond_atom_site_label_D
_geom_hbond_atom_site_label_H
_geom_hbond_atom_site_label_A
_geom_hbond_distance_DH
_geom_hbond_distance_HA
_geom_hbond_distance_DA
_geom_hbond_angle_DHA
N2 H1 N1 0.88(3) 1.76(3) 2.568(3) 150(3)

loop_
_geom_torsion_atom_site_label_1
_geom_torsion_atom_site_label_2
_geom_torsion_atom_site_label_3
_geom_torsion_atom_site_label_4
_geom_torsion
N1 C1 C2 C3 175.5(3)
C10 C1 C2 C3 -5.0(4)
C1 C2 C3 C4 1.1(5)
C2 C3 C4 C5 2.5(5)
C3 C4 C5 C6 179.3(3)
C3 C4 C5 C10 -2.0(4)
C4 C5 C6 C7 178.6(2)
C10 C5 C6 C7 -0.2(4)
C5 C6 C7 C8 1.6(4)
C6 C7 C8 C9 -0.5(4)
C7 C8 C9 N2 176.9(2)
C7 C8 C9 C10 -2.1(4)
C8 C9 C10 C5 3.5(3)
N2 C9 C10 C5 -175.55(19)
C8 C9 C10 C1 -175.6(2)
N2 C9 C10 C1 5.4(3)
C6 C5 C10 C9 -2.4(3)
C4 C5 C10 C9 178.9(2)
C6 C5 C10 C1 176.8(2)
C4 C5 C10 C1 -1.9(3)
C2 C1 C10 C9 -175.6(2)
N1 C1 C10 C9 3.9(3)
C2 C1 C10 C5 5.3(3)
N1 C1 C10 C5 -175.17(19)
C2 C1 N1 P1 -13.7(4)
C10 C1 N1 P1 166.86(18)
C8 C9 N2 P2 -5.4(4)
C10 C9 N2 P2 173.65(17)
C1 N1 P1 N3 127.9(2)
C1 N1 P1 N5 5.7(3)
C1 N1 P1 N4 -112.2(2)
C13 N3 P1 N1 -35.1(2)
C12 N3 P1 N1 163.8(2)
C13 N3 P1 N5 95.0(2)
C12 N3 P1 N5 -66.2(3)
C13 N3 P1 N4 -152.7(2)
C12 N3 P1 N4 46.2(3)
C19 N5 P1 N1 91.3(2)
C18 N5 P1 N1 -73.6(3)
C19 N5 P1 N3 -28.8(3)
C18 N5 P1 N3 166.3(2)
C19 N5 P1 N4 -147.6(2)
C18 N5 P1 N4 47.6(3)
C15 N4 P1 N1 -30.1(2)
C16 N4 P1 N1 171.1(2)
C15 N4 P1 N3 84.6(2)
C16 N4 P1 N3 -74.1(2)
C15 N4 P1 N5 -159.2(2)
C16 N4 P1 N5 42.0(2)
C9 N2 P2 N8 173.1(2)
C9 N2 P2 N7 53.1(2)
C9 N2 P2 N6 -69.6(2)
C28 N8 P2 N2 71.3(3)
C27 N8 P2 N2 -105.5(2)
C28 N8 P2 N7 -169.1(2)
C27 N8 P2 N7 14.1(2)
C28 N8 P2 N6 -48.6(3)
C27 N8 P2 N6 134.6(2)
C24 N7 P2 N2 -160.1(3)
C25 N7 P2 N2 34.5(3)
C24 N7 P2 N8 78.6(3)
C25 N7 P2 N8 -86.9(2)
C24 N7 P2 N6 -38.3(3)
C25 N7 P2 N6 156.3(2)
C22 N6 P2 N2 12.2(3)
C21 N6 P2 N2 -161.3(2)
C22 N6 P2 N8 132.7(2)
C21 N6 P2 N8 -40.8(3)
C22 N6 P2 N7 -108.5(2)
C21 N6 P2 N7 78.0(3)
